data_4323290
loop_
_publ_author_name
'Hidetake Seino'
'Youichi Ishii'
'Masanobu Hidai'

_publ_contact_author
;
   Hidai, Masanobu
   Department of Chemistry and Biotechnology, Graduate School of Engineering,
   the University of Tokyo, Tokyo, Hongo, Bunkyo-ku 113, Japan
;
_publ_contact_author_fax ' +81 3-(5800)-6945 '
_publ_section_title
;
 Synthesis and Structure Determinations of Complexes Containing a
 Five-Membered Lactam Structure Based on Organohydrazido(2-) Ligands1
;
_journal_name_full 'Inorganic Chemistry'
_journal_page_first 161
_journal_page_last 171
_journal_paper_doi 10.1021/ic960778e
_journal_volume 36
_journal_year 1997
_chemical_formula_sum 'C57.5 H54 B Br Cl F5 N2 O2 P4 W'
_space_group_IT_number 14
_symmetry_cell_setting monoclinic
_symmetry_Int_Tables_number 14
_symmetry_space_group_name_Hall '-P 2yn'
_symmetry_space_group_name_H-M 'P 1 21/n 1'
_audit_creation_date 'Wed Jun 19 09:30:52 1996'
_audit_creation_method 'from TEXRAY.INF file'
_cell_angle_alpha 90
_cell_angle_beta 109.787(10)
_cell_angle_gamma 90
_cell_formula_units_Z 4.00
_cell_length_a 12.798(2)
_cell_length_b 27.619(2)
_cell_length_c 17.002(2)
_cell_measurement_reflns_used 25
_cell_measurement_temperature 293
_cell_measurement_theta_max 39.99
_cell_measurement_theta_min 39.33
_cell_volume 5654.8(12)
_computing_cell_refinement 'MSC/AFC Diffractometer Control'
_computing_data_collection 'MSC/AFC Diffractometer Control'
_computing_data_reduction 'teXsan: PROCESS (MSC)'
_computing_publication_material 'teXsan: FINISH (MSC)'
_computing_structure_refinement 'teXsan: LS (MSC)'
_computing_structure_solution 'DIRDIF92 (PATTY)'
_diffrn_ambient_temperature 293
_diffrn_measurement_device AFC7R
_diffrn_measurement_method 'omega scans'
_diffrn_orient_matrix_UB_11 0.04098
_diffrn_orient_matrix_UB_12 -0.02607
_diffrn_orient_matrix_UB_13 -0.01824
_diffrn_orient_matrix_UB_21 0.04195
_diffrn_orient_matrix_UB_22 0.02512
_diffrn_orient_matrix_UB_23 -0.01950
_diffrn_orient_matrix_UB_31 0.05879
_diffrn_orient_matrix_UB_32 0.00025
_diffrn_orient_matrix_UB_33 0.05652
_diffrn_radiation_monochromator graphite
_diffrn_radiation_source 'X-ray tube'
_diffrn_radiation_type MoKalpha
_diffrn_radiation_wavelength 0.7107
_diffrn_reflns_av_R_equivalents 3.29
_diffrn_reflns_limit_h_max 16
_diffrn_reflns_limit_h_min 0
_diffrn_reflns_limit_k_max 35
_diffrn_reflns_limit_k_min 0
_diffrn_reflns_limit_l_max 20
_diffrn_reflns_limit_l_min -4
_diffrn_reflns_number 13778
_diffrn_reflns_theta_max 27.4980
_diffrn_reflns_theta_min 4.05
_diffrn_standards_decay_% 0.01
_diffrn_standards_interval_count 150
_diffrn_standards_number 3
_exptl_absorpt_coefficient_mu_cm 29.738
_exptl_absorpt_correction_T_max 1.000
_exptl_absorpt_correction_T_min 0.661
_exptl_absorpt_correction_type psi-scan
_exptl_crystal_colour orange
_exptl_crystal_density_diffrn 1.567
_exptl_crystal_density_meas 1.589
_exptl_crystal_density_meas_temp 290
_exptl_crystal_density_method flotation
_exptl_crystal_description prismatic
_exptl_crystal_F_000 2660.00
_exptl_crystal_size_max 0.8
_exptl_crystal_size_mid 0.4
_exptl_crystal_size_min 0.15
_refine_diff_density_max -1.54810
_refine_diff_density_min 2.15090
_refine_ls_extinction_coef 0.00000
_refine_ls_extinction_method Zachariasen_type_2_Gaussian_isotropic
_refine_ls_goodness_of_fit_obs 2.470
_refine_ls_hydrogen_treatment noref
_refine_ls_matrix_type full
_refine_ls_number_constraints 0
_refine_ls_number_parameters 680
_refine_ls_number_reflns 7862
_refine_ls_number_restraints 0
_refine_ls_R_factor_obs 0.0490
_refine_ls_shift/esd_max 3.3160
_refine_ls_structure_factor_coef F
_refine_ls_weighting_scheme sigma
_refine_ls_wR_factor_obs 0.0330
_cod_data_source_file ic960778e_4.cif
_cod_data_source_block '[WF{NNCH(OMe)CH=CBrCO}(dppe)2][BF4].0.5CH2Cl2_(18+BF4-)'
_cod_original_cell_volume 5655(1)
_cod_original_sg_symbol_H-M 'P 21/n '
_cod_original_formula_sum 'C57.5 H54 W N2 O2 P4 F5 Cl Br B'
_cod_database_code 4323290

loop_
_symmetry_equiv_pos_as_xyz
'   +x,   +y,   +z'
1/2-x,1/2+y,1/2-z
'   -x,   -y,   -z'
1/2+x,1/2-y,1/2+z

loop_
_atom_site_aniso_label
_atom_site_aniso_U_11
_atom_site_aniso_U_22
_atom_site_aniso_U_33
_atom_site_aniso_U_12
_atom_site_aniso_U_13
_atom_site_aniso_U_23
W 0.0286(1) 0.0295(2) 0.0339(2) 0.0009(2) 0.0130(1) -0.0003(2)
Br 0.0972(8) 0.0582(8) 0.0961(9) 0.0016(6) 0.0388(7) 0.0198(7)
Cl1 0.30(1) 0.100(7) 0.28(1) 0.019(7) 0.14(1) 0.036(8)
Cl2 0.120(7) 0.61(2) 0.23(1) 0.13(1) 0.072(8) 0.17(1)
P1 0.034(1) 0.033(1) 0.040(1) -0.001(1) 0.014(1) -0.005(1)
P2 0.030(1) 0.034(1) 0.039(1) 0.001(1) 0.0139(10) -0.002(1)
P3 0.042(1) 0.032(1) 0.046(1) 0.001(1) 0.020(1) -0.004(1)
P4 0.031(1) 0.034(1) 0.047(1) -0.001(1) 0.017(1) -0.004(1)
F1 0.043(3) 0.040(3) 0.037(3) 0.003(2) 0.013(2) -0.001(2)
F2 0.159(6) 0.157(7) 0.127(6) -0.101(6) 0.039(5) 0.000(5)
F3 0.123(5) 0.112(5) 0.049(4) -0.019(4) 0.017(4) 0.004(4)
F4 0.163(6) 0.146(7) 0.124(6) -0.012(5) 0.091(5) -0.042(5)
F5 0.144(7) 0.156(8) 0.130(6) 0.018(6) 0.054(5) 0.015(6)
O2 0.073(4) 0.044(4) 0.045(4) -0.009(3) 0.013(3) -0.011(3)
O5 0.050(3) 0.042(4) 0.058(4) 0.001(4) 0.012(3) -0.004(4)
N1 0.019(3) 0.037(4) 0.037(4) 0.000(3) 0.004(3) -0.016(3)
N2 0.032(4) 0.042(5) 0.034(4) 0.002(3) 0.007(3) -0.009(4)
C2 0.030(5) 0.046(6) 0.042(6) 0.000(4) 0.007(4) 0.000(5)
C3 0.069(6) 0.029(5) 0.047(6) -0.007(5) 0.028(5) 0.013(5)
C4 0.063(6) 0.049(6) 0.041(5) -0.006(5) 0.022(5) 0.001(5)
C5 0.038(5) 0.044(6) 0.048(5) -0.002(4) 0.014(4) -0.003(5)
C6 0.053(6) 0.081(8) 0.077(7) -0.007(6) 0.014(5) -0.013(6)
C10 0.041(5) 0.035(5) 0.042(5) -0.010(4) 0.020(4) -0.002(4)
C20 0.040(5) 0.042(6) 0.048(5) -0.001(4) 0.020(4) -0.005(5)
C30 0.044(5) 0.033(5) 0.051(5) -0.013(4) 0.014(4) -0.016(4)
C40 0.036(5) 0.042(6) 0.069(6) -0.011(4) 0.024(5) -0.010(5)
C111 0.042(5) 0.030(5) 0.041(5) 0.006(4) 0.013(4) -0.003(4)
C112 0.065(6) 0.040(6) 0.074(7) 0.016(5) 0.044(6) 0.010(5)
C113 0.101(8) 0.030(6) 0.082(8) 0.010(6) 0.046(7) 0.009(5)
C114 0.083(8) 0.044(7) 0.071(7) 0.027(6) 0.038(6) 0.003(6)
C115 0.067(7) 0.072(8) 0.105(9) 0.007(6) 0.058(7) -0.008(7)
C116 0.060(6) 0.038(6) 0.102(8) 0.005(5) 0.049(6) 0.001(6)
C121 0.043(5) 0.037(5) 0.034(5) 0.006(4) 0.012(4) -0.008(4)
C122 0.066(6) 0.061(7) 0.043(6) -0.007(5) 0.021(5) -0.001(5)
C123 0.089(8) 0.063(7) 0.056(7) -0.007(6) 0.040(6) -0.005(6)
C124 0.101(9) 0.079(9) 0.045(6) 0.011(7) 0.030(7) 0.001(6)
C125 0.062(7) 0.088(9) 0.050(6) 0.010(6) 0.009(6) -0.012(6)
C126 0.054(6) 0.055(6) 0.050(6) 0.003(5) 0.025(5) -0.009(5)
C211 0.021(4) 0.049(6) 0.042(5) -0.001(4) 0.012(4) -0.001(5)
C212 0.055(6) 0.048(6) 0.062(6) 0.003(5) 0.036(5) 0.004(5)
C213 0.072(7) 0.071(8) 0.071(7) 0.008(6) 0.046(6) 0.029(6)
C214 0.057(6) 0.12(1) 0.042(6) -0.011(7) 0.029(5) 0.013(7)
C215 0.062(6) 0.095(8) 0.046(6) -0.028(7) 0.027(5) -0.013(7)
C216 0.058(6) 0.056(7) 0.051(6) -0.025(5) 0.025(5) -0.009(5)
C221 0.033(5) 0.043(6) 0.038(5) 0.003(4) 0.011(4) 0.001(4)
C222 0.053(6) 0.063(7) 0.096(8) 0.025(5) 0.046(6) 0.036(6)
C223 0.053(6) 0.083(9) 0.127(10) 0.024(6) 0.053(7) 0.033(8)
C224 0.061(7) 0.068(8) 0.100(9) 0.029(6) 0.023(7) 0.022(7)
C225 0.059(7) 0.073(8) 0.096(8) 0.013(6) 0.028(6) 0.041(7)
C226 0.045(6) 0.071(7) 0.066(7) 0.016(5) 0.024(5) 0.026(6)
C311 0.045(5) 0.028(5) 0.047(5) -0.002(4) 0.023(5) -0.008(4)
C312 0.052(6) 0.030(5) 0.050(6) 0.000(4) 0.022(5) -0.003(5)
C313 0.078(7) 0.047(6) 0.053(6) -0.015(6) 0.027(6) -0.014(5)
C314 0.081(8) 0.065(8) 0.060(7) -0.010(6) 0.047(6) -0.023(6)
C315 0.065(7) 0.048(7) 0.104(9) 0.005(5) 0.056(7) -0.015(6)
C316 0.056(6) 0.034(6) 0.055(6) 0.003(5) 0.023(5) 0.000(5)
C321 0.060(6) 0.034(5) 0.054(6) 0.009(5) 0.037(5) 0.009(5)
C322 0.15(1) 0.033(7) 0.083(8) -0.008(6) 0.072(8) -0.005(6)
C323 0.21(2) 0.031(7) 0.14(1) 0.001(8) 0.13(1) 0.000(8)
C324 0.13(1) 0.047(8) 0.16(1) 0.029(8) 0.11(1) 0.04(1)
C325 0.082(8) 0.090(10) 0.092(9) 0.006(7) 0.029(7) 0.040(8)
C326 0.060(6) 0.047(7) 0.068(7) 0.000(5) 0.022(6) 0.023(6)
C411 0.028(4) 0.050(6) 0.046(5) 0.002(4) 0.015(4) -0.007(5)
C412 0.038(5) 0.060(8) 0.084(7) 0.007(5) 0.009(5) -0.011(6)
C413 0.046(7) 0.098(10) 0.104(10) 0.019(7) 0.001(6) -0.025(8)
C414 0.082(9) 0.083(10) 0.081(8) 0.045(8) 0.002(7) 0.002(8)
C415 0.081(8) 0.045(7) 0.081(8) 0.017(6) 0.021(7) 0.007(6)
C416 0.047(6) 0.047(6) 0.062(6) 0.007(5) 0.021(5) -0.003(5)
C421 0.033(4) 0.040(6) 0.050(5) -0.009(4) 0.022(4) -0.003(5)
C422 0.073(7) 0.060(7) 0.058(6) 0.010(5) 0.035(6) 0.002(5)
C423 0.115(10) 0.081(9) 0.087(9) 0.027(7) 0.059(8) 0.001(7)
C424 0.090(8) 0.108(10) 0.074(8) -0.016(8) 0.054(7) -0.017(8)
C425 0.062(7) 0.088(9) 0.062(7) -0.001(6) 0.030(6) 0.013(6)
C426 0.049(5) 0.062(7) 0.050(6) 0.004(5) 0.028(5) 0.007(5)
B 0.12(1) 0.08(1) 0.08(1) -0.02(1) 0.03(1) 0.005(9)

loop_
_atom_site_label
_atom_site_fract_x
_atom_site_fract_y
_atom_site_fract_z
_atom_site_U_iso_or_equiv
_atom_site_thermal_displace_type
_atom_site_calc_flag
_atom_site_calc_attached_atom
_atom_site_occupancy
W 0.22251(3) 0.09862(1) -0.21854(2) 0.0300 Uani d ? 1.0
Br 0.20004(9) 0.26016(4) -0.52652(7) 0.0823 Uani d ? 1.0
Cl1 0.0441(9) 0.2017(3) 0.2335(7) 0.2141 Uani d ? 0.5
Cl2 0.2106(7) 0.2425(5) 0.2657(7) 0.3176 Uani d ? 0.5
P1 0.2807(2) 0.17676(8) -0.1338(1) 0.0352 Uani d ? 1.0
P2 0.4193(2) 0.10792(8) -0.2168(1) 0.0335 Uani d ? 1.0
P3 0.1839(2) 0.01239(8) -0.2754(1) 0.0385 Uani d ? 1.0
P4 0.0250(2) 0.08659(8) -0.2216(1) 0.0367 Uani d ? 1.0
F1 0.2786(3) 0.0705(1) -0.1070(2) 0.0402 Uani d ? 1.0
F2 0.3151(6) 0.1058(3) 0.3170(4) 0.1501 Uani d ? 1.0
F3 0.1735(5) 0.0690(2) 0.2248(3) 0.0976 Uani d ? 1.0
F4 0.1706(6) 0.0832(2) 0.3526(4) 0.1335 Uani d ? 1.0
F5 0.2806(6) 0.0301(3) 0.3329(4) 0.1412 Uani d ? 1.0
O2 0.2069(5) 0.2250(2) -0.3419(3) 0.0554 Uani d ? 1.0
O5 0.0254(4) 0.0965(2) -0.4956(3) 0.0518 Uani d ? 1.0
N1 0.1757(4) 0.1240(2) -0.3172(4) 0.0326 Uani d ? 1.0
N2 0.1482(5) 0.1476(2) -0.3917(4) 0.0369 Uani d ? 1.0
C2 0.1764(6) 0.1974(3) -0.3994(5) 0.0409 Uani d ? 1.0
C3 0.1613(7) 0.2018(3) -0.4874(5) 0.0462 Uani d ? 1.0
C4 0.1314(7) 0.1627(3) -0.5295(5) 0.0502 Uani d ? 1.0
C5 0.1257(6) 0.1225(3) -0.4708(5) 0.0433 Uani d ? 1.0
C6 -0.0731(7) 0.1254(3) -0.5188(6) 0.0727 Uani d ? 1.0
C10 0.4025(6) 0.2007(3) -0.1552(4) 0.0380 Uani d ? 1.0
C20 0.4860(6) 0.1595(3) -0.1507(5) 0.0419 Uani d ? 1.0
C30 0.0321(6) 0.0103(3) -0.3266(5) 0.0432 Uani d ? 1.0
C40 -0.0193(6) 0.0249(3) -0.2597(5) 0.0471 Uani d ? 1.0
C111 0.1946(6) 0.2308(3) -0.1398(5) 0.0377 Uani d ? 1.0
C112 0.2212(7) 0.2754(3) -0.1616(5) 0.0547 Uani d ? 1.0
C113 0.1557(9) 0.3147(3) -0.1605(6) 0.0671 Uani d ? 1.0
C114 0.0639(8) 0.3101(3) -0.1369(6) 0.0630 Uani d ? 1.0
C115 0.0361(7) 0.2663(4) -0.1163(6) 0.0743 Uani d ? 1.0
C116 0.1000(7) 0.2257(3) -0.1181(6) 0.0611 Uani d ? 1.0
C121 0.3319(6) 0.1659(3) -0.0216(5) 0.0381 Uani d ? 1.0
C122 0.2622(7) 0.1433(3) 0.0149(5) 0.0559 Uani d ? 1.0
C123 0.2982(9) 0.1366(3) 0.1005(6) 0.0653 Uani d ? 1.0
C124 0.3999(10) 0.1503(4) 0.1508(6) 0.0740 Uani d ? 1.0
C125 0.4701(8) 0.1717(4) 0.1158(6) 0.0691 Uani d ? 1.0
C126 0.4350(7) 0.1810(3) 0.0297(5) 0.0513 Uani d ? 1.0
C211 0.4277(5) 0.1225(3) -0.3195(5) 0.0371 Uani d ? 1.0
C212 0.4437(6) 0.1687(3) -0.3440(5) 0.0509 Uani d ? 1.0
C213 0.4425(8) 0.1788(4) -0.4229(6) 0.0662 Uani d ? 1.0
C214 0.4260(7) 0.1436(4) -0.4796(5) 0.0683 Uani d ? 1.0
C215 0.4107(7) 0.0976(4) -0.4592(5) 0.0652 Uani d ? 1.0
C216 0.4123(6) 0.0871(3) -0.3788(5) 0.0533 Uani d ? 1.0
C221 0.5222(6) 0.0613(3) -0.1760(5) 0.0383 Uani d ? 1.0
C222 0.6203(7) 0.0600(3) -0.1932(6) 0.0653 Uani d ? 1.0
C223 0.6977(7) 0.0242(4) -0.1601(7) 0.0820 Uani d ? 1.0
C224 0.6788(8) -0.0097(4) -0.1090(6) 0.0779 Uani d ? 1.0
C225 0.5809(8) -0.0092(4) -0.0908(6) 0.0756 Uani d ? 1.0
C226 0.5034(7) 0.0265(3) -0.1253(6) 0.0595 Uani d ? 1.0
C311 0.2411(6) -0.0091(3) -0.3549(5) 0.0382 Uani d ? 1.0
C312 0.1916(6) -0.0006(3) -0.4369(5) 0.0424 Uani d ? 1.0
C313 0.2433(8) -0.0134(3) -0.4929(5) 0.0581 Uani d ? 1.0
C314 0.3436(8) -0.0356(4) -0.4664(6) 0.0631 Uani d ? 1.0
C315 0.3961(7) -0.0452(3) -0.3837(7) 0.0653 Uani d ? 1.0
C316 0.3454(7) -0.0315(3) -0.3261(5) 0.0471 Uani d ? 1.0
C321 0.2100(7) -0.0408(3) -0.2046(5) 0.0449 Uani d ? 1.0
C322 0.1746(9) -0.0849(3) -0.2425(6) 0.0807 Uani d ? 1.0
C323 0.201(1) -0.1263(4) -0.1933(8) 0.1063 Uani d ? 1.0
C324 0.255(1) -0.1252(4) -0.1112(10) 0.0980 Uani d ? 1.0
C325 0.2862(9) -0.0815(5) -0.0755(7) 0.0883 Uani d ? 1.0
C326 0.2642(7) -0.0385(3) -0.1212(6) 0.0583 Uani d ? 1.0
C411 -0.0770(6) 0.1251(3) -0.2918(5) 0.0409 Uani d ? 1.0
C412 -0.1864(7) 0.1109(3) -0.3300(6) 0.0637 Uani d ? 1.0
C413 -0.2636(8) 0.1416(5) -0.3828(7) 0.0891 Uani d ? 1.0
C414 -0.2343(10) 0.1876(4) -0.3968(7) 0.0885 Uani d ? 1.0
C415 -0.1288(9) 0.2031(3) -0.3588(6) 0.0705 Uani d ? 1.0
C416 -0.0491(7) 0.1722(3) -0.3068(5) 0.0512 Uani d ? 1.0
C421 -0.0055(6) 0.0894(3) -0.1238(5) 0.0392 Uani d ? 1.0
C422 -0.0756(7) 0.1240(3) -0.1114(5) 0.0608 Uani d ? 1.0
C423 -0.0922(9) 0.1273(4) -0.0357(7) 0.0878 Uani d ? 1.0
C424 -0.0367(9) 0.0960(5) 0.0281(6) 0.0843 Uani d ? 1.0
C425 0.0326(7) 0.0616(4) 0.0160(6) 0.0686 Uani d ? 1.0
C426 0.0484(6) 0.0583(3) -0.0600(5) 0.0505 Uani d ? 1.0
C50 0.083(3) 0.205(1) 0.175(2) 0.17(2) Uiso d ? 0.5
B 0.229(1) 0.0760(6) 0.3027(9) 0.0923 Uani d ? 1.0
H4 0.1154 0.1595 -0.5881 0.0646 Uiso calc C4 1.0
H5 0.1846 0.1005 -0.4656 0.0466 Uiso calc C5 1.0
H61 -0.0723 0.1453 -0.4730 0.0738 Uiso calc C6 1.0
H62 -0.0760 0.1452 -0.5652 0.0738 Uiso calc C6 1.0
H63 -0.1364 0.1049 -0.5335 0.0738 Uiso calc C6 1.0
H11 0.3794 0.2147 -0.2094 0.0389 Uiso calc C10 1.0
H12 0.4374 0.2247 -0.1148 0.0389 Uiso calc C10 1.0
H21 0.5170 0.1488 -0.0944 0.0441 Uiso calc C20 1.0
H22 0.5435 0.1716 -0.1690 0.0441 Uiso calc C20 1.0
H31 0.0096 0.0325 -0.3721 0.0461 Uiso calc C30 1.0
H32 0.0092 -0.0214 -0.3465 0.0461 Uiso calc C30 1.0
H41 0.0047 0.0028 -0.2141 0.0529 Uiso calc C40 1.0
H42 -0.0980 0.0239 -0.2834 0.0529 Uiso calc C40 1.0
H112 0.2851 0.2794 -0.1775 0.0604 Uiso calc C112 1.0
H113 0.1746 0.3456 -0.1762 0.0734 Uiso calc C113 1.0
H114 0.0202 0.3377 -0.1354 0.0675 Uiso calc C114 1.0
H115 -0.0276 0.2629 -0.1002 0.0830 Uiso calc C115 1.0
H116 0.0788 0.1947 -0.1046 0.0690 Uiso calc C116 1.0
H122 0.1906 0.1325 -0.0188 0.0622 Uiso calc C122 1.0
H123 0.2493 0.1219 0.1248 0.0723 Uiso calc C123 1.0
H124 0.4224 0.1452 0.2094 0.0773 Uiso calc C124 1.0
H125 0.5432 0.1802 0.1501 0.0741 Uiso calc C125 1.0
H126 0.4826 0.1979 0.0066 0.0570 Uiso calc C126 1.0
H212 0.4560 0.1943 -0.3046 0.0607 Uiso calc C212 1.0
H213 0.4536 0.2112 -0.4375 0.0761 Uiso calc C213 1.0
H214 0.4250 0.1509 -0.5345 0.0704 Uiso calc C214 1.0
H215 0.3988 0.0725 -0.4994 0.0732 Uiso calc C215 1.0
H216 0.4026 0.0545 -0.3646 0.0626 Uiso calc C216 1.0
H222 0.6346 0.0841 -0.2282 0.0694 Uiso calc C222 1.0
H223 0.7643 0.0233 -0.1731 0.0834 Uiso calc C223 1.0
H224 0.7329 -0.0341 -0.0855 0.0807 Uiso calc C224 1.0
H225 0.5674 -0.0330 -0.0551 0.0828 Uiso calc C225 1.0
H226 0.4360 0.0269 -0.1135 0.0669 Uiso calc C226 1.0
H312 0.1206 0.0144 -0.4564 0.0479 Uiso calc C312 1.0
H313 0.2083 -0.0066 -0.5506 0.0661 Uiso calc C313 1.0
H314 0.3777 -0.0446 -0.5059 0.0690 Uiso calc C314 1.0
H315 0.4663 -0.0609 -0.3655 0.0752 Uiso calc C315 1.0
H316 0.3813 -0.0373 -0.2681 0.0559 Uiso calc C316 1.0
H322 0.1332 -0.0869 -0.3005 0.0863 Uiso calc C322 1.0
H323 0.1800 -0.1568 -0.2195 0.0992 Uiso calc C323 1.0
H324 0.2709 -0.1540 -0.0789 0.0989 Uiso calc C324 1.0
H325 0.3246 -0.0799 -0.0170 0.0978 Uiso calc C325 1.0
H326 0.2869 -0.0082 -0.0943 0.0665 Uiso calc C326 1.0
H412 -0.2087 0.0794 -0.3197 0.0711 Uiso calc C412 1.0
H413 -0.3376 0.1307 -0.4097 0.0954 Uiso calc C413 1.0
H414 -0.2880 0.2086 -0.4331 0.0883 Uiso calc C414 1.0
H415 -0.1091 0.2353 -0.3677 0.0786 Uiso calc C415 1.0
H416 0.0251 0.1832 -0.2814 0.0566 Uiso calc C416 1.0
H422 -0.1128 0.1457 -0.1553 0.0655 Uiso calc C422 1.0
H423 -0.1413 0.1510 -0.0274 0.0977 Uiso calc C423 1.0
H424 -0.0472 0.0984 0.0807 0.0989 Uiso calc C424 1.0
H425 0.0699 0.0399 0.0599 0.0802 Uiso calc C425 1.0
H426 0.0970 0.0344 -0.0683 0.0616 Uiso calc C426 1.0
H51 0.1096 0.1737 0.1617 0.2125 Uiso calc C50 0.5
H52 0.0462 0.2215 0.1287 0.2125 Uiso calc C50 0.5

loop_
_atom_type_symbol
_atom_type_oxidation_number
_atom_type_number_in_cell
_atom_type_scat_dispersion_real
_atom_type_scat_dispersion_imag
_atom_type_scat_source
C 0 230 0.003 0.002 'International Tables'
H 0 216 0.000 0.000 'International Tables'
N 0 8 0.006 0.003 'International Tables'
O 0 8 0.011 0.006 'International Tables'
B 0 4 0.001 0.001 'International Tables'
F 0 20 0.017 0.010 'International Tables'
P 0 16 0.102 0.094 'International Tables'
Br 0 4 -0.290 2.459 'International Tables'
W 0 4 -0.849 6.872 'International Tables'
Cl 0 4 0.148 0.159 'International Tables'

loop_
_geom_angle_atom_site_label_1
_geom_angle_atom_site_label_2
_geom_angle_atom_site_label_3
_geom_angle
_geom_angle_site_symmetry_1
_geom_angle_site_symmetry_2
_geom_angle_site_symmetry_3
_geom_angle_publ_flag
P1 W P2 78.97(6) . . . yes
P1 W P3 168.63(7) . . . yes
P1 W P4 102.72(6) . . . yes
P1 W F1 81.2(1) . . . yes
P1 W N1 98.2(2) . . . yes
P2 W P3 99.42(7) . . . yes
P2 W P4 178.24(7) . . . yes
P2 W F1 89.5(1) . . . yes
P2 W N1 89.2(2) . . . yes
P3 W P4 78.82(6) . . . yes
P3 W F1 87.5(1) . . . yes
P3 W N1 93.0(2) . . . yes
P4 W F1 90.2(1) . . . yes
P4 W N1 91.0(2) . . . yes
F1 W N1 178.7(2) . . . yes
W P1 C10 107.2(2) . . . no
W P1 C111 126.8(3) . . . no
W P1 C121 112.6(3) . . . no
C10 P1 C111 103.3(4) . . . no
C10 P1 C121 103.7(4) . . . no
C111 P1 C121 100.8(3) . . . no
W P2 C20 110.0(2) . . . no
W P2 C211 113.1(2) . . . no
W P2 C221 121.9(3) . . . no
C20 P2 C211 104.3(4) . . . no
C20 P2 C221 101.0(3) . . . no
C211 P2 C221 104.7(3) . . . no
W P3 C30 104.2(2) . . . no
W P3 C311 120.3(2) . . . no
W P3 C321 121.6(3) . . . no
C30 P3 C311 105.1(4) . . . no
C30 P3 C321 102.2(4) . . . no
C311 P3 C321 101.1(4) . . . no
W P4 C40 108.4(2) . . . no
W P4 C411 115.7(3) . . . no
W P4 C421 119.5(2) . . . no
C40 P4 C411 104.3(4) . . . no
C40 P4 C421 102.9(4) . . . no
C411 P4 C421 104.4(4) . . . no
C5 O5 C6 115.4(6) . . . yes
W N1 N2 173.6(5) . . . yes
N1 N2 C2 123.3(6) . . . yes
N1 N2 C5 122.7(6) . . . yes
C2 N2 C5 110.5(7) . . . yes
O2 C2 N2 123.8(8) . . . yes
O2 C2 C3 133.1(9) . . . yes
N2 C2 C3 103.0(7) . . . yes
Br C3 C2 118.7(7) . . . yes
Br C3 C4 126.3(7) . . . yes
C2 C3 C4 114.7(8) . . . yes
C3 C4 C5 108.8(7) . . . yes
O5 C5 N2 113.4(6) . . . yes
O5 C5 C4 114.9(7) . . . yes
N2 C5 C4 102.8(6) . . . yes
P1 C10 C20 110.1(5) . . . no
P2 C20 C10 111.7(5) . . . no
P3 C30 C40 106.7(5) . . . no
P4 C40 C30 109.9(5) . . . no
P1 C111 C112 123.3(6) . . . no
P1 C111 C116 117.7(6) . . . no
C112 C111 C116 119.0(7) . . . no
C111 C112 C113 119.9(8) . . . no
C112 C113 C114 121.3(8) . . . no
C113 C114 C115 119.3(8) . . . no
C114 C115 C116 120.7(8) . . . no
C111 C116 C115 119.7(8) . . . no
P1 C121 C122 118.9(6) . . . no
P1 C121 C126 122.8(6) . . . no
C122 C121 C126 118.3(7) . . . no
C121 C122 C123 119.6(8) . . . no
C122 C123 C124 122.4(9) . . . no
C123 C124 C125 118.7(9) . . . no
C124 C125 C126 120.5(9) . . . no
C121 C126 C125 120.3(8) . . . no
P2 C211 C212 123.7(6) . . . no
P2 C211 C216 120.3(6) . . . no
C212 C211 C216 115.9(7) . . . no
C211 C212 C213 122.2(8) . . . no
C212 C213 C214 120.5(9) . . . no
C213 C214 C215 120.0(9) . . . no
C214 C215 C216 119.7(9) . . . no
C211 C216 C215 121.7(8) . . . no
P2 C221 C222 122.3(6) . . . no
P2 C221 C226 118.9(6) . . . no
C222 C221 C226 118.7(7) . . . no
C221 C222 C223 120.8(8) . . . no
C222 C223 C224 119.9(8) . . . no
C223 C224 C225 120.4(9) . . . no
C224 C225 C226 119.1(9) . . . no
C221 C226 C225 121.1(8) . . . no
P3 C311 C312 122.8(6) . . . no
P3 C311 C316 117.0(6) . . . no
C312 C311 C316 119.9(7) . . . no
C311 C312 C313 120.3(8) . . . no
C312 C313 C314 120.6(9) . . . no
C313 C314 C315 120.8(8) . . . no
C314 C315 C316 119.1(8) . . . no
C311 C316 C315 119.2(8) . . . no
P3 C321 C322 115.9(7) . . . no
P3 C321 C326 123.8(7) . . . no
C322 C321 C326 120.2(9) . . . no
C321 C322 C323 118.0(10) . . . no
C322 C323 C324 123(1) . . . no
C323 C324 C325 117(1) . . . no
C324 C325 C326 122(1) . . . no
C321 C326 C325 118.5(10) . . . no
P4 C411 C412 122.6(7) . . . no
P4 C411 C416 120.1(6) . . . no
C412 C411 C416 117.2(8) . . . no
C411 C412 C413 121.3(9) . . . no
C412 C413 C414 120.4(10) . . . no
C413 C414 C415 119(1) . . . no
C414 C415 C416 120.3(10) . . . no
C411 C416 C415 120.7(8) . . . no
P4 C421 C422 121.3(7) . . . no
P4 C421 C426 119.1(6) . . . no
C422 C421 C426 119.5(7) . . . no
C421 C422 C423 120.4(9) . . . no
C422 C423 C424 119.4(9) . . . no
C423 C424 C425 120.4(9) . . . no
C424 C425 C426 119.8(9) . . . no
C421 C426 C425 120.5(8) . . . no
Cl1 C50 Cl2 82(1) . . . no
F2 B F3 114(1) . . . no
F2 B F4 113(1) . . . no
F2 B F5 103(1) . . . no
F3 B F4 116(1) . . . no
F3 B F5 105(1) . . . no
F4 B F5 101(1) . . . no

loop_
_geom_bond_atom_site_label_1
_geom_bond_atom_site_label_2
_geom_bond_distance
_geom_bond_site_symmetry_1
_geom_bond_site_symmetry_2
_geom_bond_publ_flag
W P1 2.561(2) . . yes
W P2 2.522(2) . . yes
W P3 2.555(2) . . yes
W P4 2.533(2) . . yes
W F1 1.947(4) . . yes
W N1 1.728(6) . . yes
Br C3 1.874(7) . . yes
Cl1 C50 1.26(3) . . no
Cl2 C50 2.11(4) . . no
P1 C10 1.840(7) . . no
P1 C111 1.837(7) . . no
P1 C121 1.820(8) . . no
P2 C20 1.837(8) . . no
P2 C211 1.830(7) . . no
P2 C221 1.804(7) . . no
P3 C30 1.842(7) . . no
P3 C311 1.839(7) . . no
P3 C321 1.858(8) . . no
P4 C40 1.843(8) . . no
P4 C411 1.789(8) . . no
P4 C421 1.833(7) . . no
F2 B 1.33(2) . . no
F3 B 1.29(1) . . no
F4 B 1.32(2) . . no
F5 B 1.44(2) . . no
O2 C2 1.196(9) . . yes
O5 C5 1.405(8) . . yes
O5 C6 1.428(9) . . yes
N1 N2 1.360(7) . . yes
N2 C2 1.438(9) . . yes
N2 C5 1.453(9) . . yes
C2 C3 1.448(10) . . yes
C3 C4 1.281(10) . . yes
C4 C5 1.51(1) . . yes
C10 C20 1.545(9) . . no
C30 C40 1.548(9) . . no
C111 C112 1.363(10) . . no
C111 C116 1.386(9) . . no
C112 C113 1.37(1) . . no
C113 C114 1.37(1) . . no
C114 C115 1.34(1) . . no
C115 C116 1.39(1) . . no
C121 C122 1.394(10) . . no
C121 C126 1.377(10) . . no
C122 C123 1.38(1) . . no
C123 C124 1.35(1) . . no
C124 C125 1.37(1) . . no
C125 C126 1.40(1) . . no
C211 C212 1.378(10) . . no
C211 C216 1.371(10) . . no
C212 C213 1.37(1) . . no
C213 C214 1.34(1) . . no
C214 C215 1.35(1) . . no
C215 C216 1.390(10) . . no
C221 C222 1.383(9) . . no
C221 C226 1.367(10) . . no
C222 C223 1.38(1) . . no
C223 C224 1.35(1) . . no
C224 C225 1.39(1) . . no
C225 C226 1.38(1) . . no
C311 C312 1.343(10) . . no
C311 C316 1.401(10) . . no
C312 C313 1.376(10) . . no
C313 C314 1.35(1) . . no
C314 C315 1.36(1) . . no
C315 C316 1.398(10) . . no
C321 C322 1.38(1) . . no
C321 C326 1.35(1) . . no
C322 C323 1.39(1) . . no
C323 C324 1.33(2) . . no
C324 C325 1.35(1) . . no
C325 C326 1.39(1) . . no
C411 C412 1.386(9) . . no
C411 C416 1.39(1) . . no
C412 C413 1.38(1) . . no
C413 C414 1.37(1) . . no
C414 C415 1.36(1) . . no
C415 C416 1.39(1) . . no
C421 C422 1.375(10) . . no
C421 C426 1.372(10) . . no
C422 C423 1.38(1) . . no
C423 C424 1.38(1) . . no
C424 C425 1.36(1) . . no
C425 C426 1.38(1) . . no
